data_4120056
loop_
_publ_author_name
'Thomas W. Myers'
'Louise A. Berben'

_publ_section_title
;
 Aluminum-Ligand Cooperative N-H Bond Activation and an Example of
 Dehydrogenative Coupling
;
_journal_name_full 'Journal of the American Chemical Society'
_journal_page_first 9988
_journal_page_last 9990
_journal_paper_doi 10.1021/ja4032874
_journal_volume 135
_journal_year 2013
_chemical_formula_sum 'C47 H55.97 Al Cl0.03 N3 O'
_chemical_formula_weight 707.05
_chemical_name_systematic
; 
 ? 
;
_space_group_IT_number 14
_symmetry_cell_setting monoclinic
_symmetry_space_group_name_Hall '-P 2ybc'
_symmetry_space_group_name_H-M 'P 1 21/c 1'
_atom_sites_solution_hydrogens geom
_atom_sites_solution_primary direct
_atom_sites_solution_secondary difmap
_audit_creation_method SHELXL-97
_cell_angle_alpha 90.00
_cell_angle_beta 106.867(2)
_cell_angle_gamma 90.00
_cell_formula_units_Z 4
_cell_length_a 9.0547(2)
_cell_length_b 33.4719(8)
_cell_length_c 13.5746(4)
_cell_measurement_reflns_used 100
_cell_measurement_temperature 90(2)
_cell_measurement_theta_max 28.48
_cell_measurement_theta_min 2.84
_cell_volume 3937.18(18)
_computing_cell_refinement 'Bruker Duo'
_computing_data_collection 'Bruker Duo'
_computing_data_reduction 'Bruker Saint'
_computing_molecular_graphics 'Bruker Shelxtl'
_computing_publication_material 'Bruker Shelxtl'
_computing_structure_refinement 'SHELXL-97 (Sheldrick, 2008)'
_computing_structure_solution 'SHELXS-97 (Sheldrick, 2008)'
_diffrn_ambient_temperature 90(2)
_diffrn_measured_fraction_theta_full 0.962
_diffrn_measured_fraction_theta_max 0.928
_diffrn_measurement_device_type 'CCD area detector'
_diffrn_measurement_method 'phi and omega scans'
_diffrn_radiation_monochromator graphite
_diffrn_radiation_source 'fine-focus sealed tube'
_diffrn_radiation_type CuK\a
_diffrn_radiation_wavelength 1.54178
_diffrn_reflns_av_R_equivalents 0.1632
_diffrn_reflns_av_sigmaI/netI 0.1177
_diffrn_reflns_limit_h_max 10
_diffrn_reflns_limit_h_min -10
_diffrn_reflns_limit_k_max 39
_diffrn_reflns_limit_k_min -41
_diffrn_reflns_limit_l_max 15
_diffrn_reflns_limit_l_min -16
_diffrn_reflns_number 15767
_diffrn_reflns_theta_full 66.75
_diffrn_reflns_theta_max 72.33
_diffrn_reflns_theta_min 2.64
_exptl_absorpt_coefficient_mu 0.763
_exptl_absorpt_correction_T_max 0.9573
_exptl_absorpt_correction_T_min 0.8687
_exptl_absorpt_correction_type numerical
_exptl_crystal_colour Bronze
_exptl_crystal_density_diffrn 1.193
_exptl_crystal_description Block
_exptl_crystal_F_000 1522
_exptl_crystal_size_max 0.332
_exptl_crystal_size_mid 0.238
_exptl_crystal_size_min 0.214
_refine_diff_density_max 0.615
_refine_diff_density_min -0.444
_refine_diff_density_rms 0.081
_refine_ls_extinction_method none
_refine_ls_goodness_of_fit_ref 0.942
_refine_ls_hydrogen_treatment mixed
_refine_ls_matrix_type full
_refine_ls_number_parameters 491
_refine_ls_number_reflns 7229
_refine_ls_number_restraints 0
_refine_ls_restrained_S_all 0.942
_refine_ls_R_factor_all 0.0901
_refine_ls_R_factor_gt 0.0713
_refine_ls_shift/su_max 0.000
_refine_ls_shift/su_mean 0.000
_refine_ls_structure_factor_coef Fsqd
_refine_ls_weighting_details 'calc w=1/[\s^2^(Fo^2^)+(0.1053P)^2^+0.0000P] where P=(Fo^2^+2Fc^2^)/3'
_refine_ls_weighting_scheme calc
_refine_ls_wR_factor_gt 0.1799
_refine_ls_wR_factor_ref 0.1905
_reflns_number_gt 5117
_reflns_number_total 7229
_reflns_threshold_expression >2sigma(I)
_cod_data_source_file ja4032874_si_002_1.cif
_cod_data_source_block twm137
_cod_original_cell_volume 3937.17(17)
_cod_database_code 4120056

loop_
_symmetry_equiv_pos_as_xyz
'x, y, z'
'-x, y+1/2, -z+1/2'
'-x, -y, -z'
'x, -y-1/2, z-1/2'

loop_
_atom_site_label
_atom_site_type_symbol
_atom_site_fract_x
_atom_site_fract_y
_atom_site_fract_z
_atom_site_U_iso_or_equiv
_atom_site_adp_type
_atom_site_occupancy
_atom_site_symmetry_multiplicity
_atom_site_calc_flag
_atom_site_refinement_flags
_atom_site_disorder_assembly
_atom_site_disorder_group
Al1 Al 0.54510(9) 0.11330(2) 0.71157(6) 0.01991(19) Uani 1 1 d . . .
O1 O 0.3817(2) 0.08141(5) 0.73764(15) 0.0251(4) Uani 1 1 d . A .
N1 N 0.6389(3) 0.13364(6) 0.84971(17) 0.0218(5) Uani 1 1 d . A .
N2 N 0.4414(3) 0.16192(6) 0.69800(17) 0.0224(5) Uani 1 1 d . A .
N3 N 0.4499(3) 0.11798(6) 0.55090(17) 0.0215(5) Uani 1 1 d . A .
C1 C 0.5669(3) 0.16816(8) 0.8728(2) 0.0238(6) Uani 1 1 d . . .
C2 C 0.4561(3) 0.18373(8) 0.7876(2) 0.0225(5) Uani 1 1 d . A .
C3 C 0.3605(3) 0.21765(8) 0.7819(2) 0.0263(6) Uani 1 1 d . . .
H3A H 0.3608 0.2313 0.8415 0.032 Uiso 1 1 calc R A .
C4 C 0.2675(3) 0.23031(8) 0.6882(2) 0.0287(6) Uani 1 1 d . A .
H4A H 0.2067 0.2529 0.6849 0.034 Uiso 1 1 calc R . .
C5 C 0.2629(3) 0.20947(8) 0.5970(2) 0.0268(6) Uani 1 1 d . . .
H5A H 0.2051 0.2192 0.5333 0.032 Uiso 1 1 calc R A .
C6 C 0.3460(3) 0.17429(8) 0.6042(2) 0.0230(5) Uani 1 1 d . A .
C7 C 0.3543(3) 0.14898(8) 0.5207(2) 0.0221(5) Uani 1 1 d . . .
C8 C 0.5901(3) 0.18251(8) 0.9786(2) 0.0243(6) Uani 1 1 d . A .
C9 C 0.5875(3) 0.15587(9) 1.0566(2) 0.0285(6) Uani 1 1 d . . .
H9A H 0.5801 0.1286 1.0424 0.034 Uiso 1 1 calc R A .
C10 C 0.5955(3) 0.16883(10) 1.1549(2) 0.0330(7) Uani 1 1 d . A .
H10A H 0.5938 0.1504 1.2058 0.040 Uiso 1 1 calc R . .
C11 C 0.6062(3) 0.20963(10) 1.1772(2) 0.0347(7) Uani 1 1 d . . .
H11A H 0.6085 0.2186 1.2425 0.042 Uiso 1 1 calc R A .
C12 C 0.6133(4) 0.23638(9) 1.1024(2) 0.0354(7) Uani 1 1 d . A .
H12A H 0.6230 0.2635 1.1175 0.042 Uiso 1 1 calc R . .
C13 C 0.6063(3) 0.22322(8) 1.0040(2) 0.0295(6) Uani 1 1 d . . .
H13A H 0.6124 0.2417 0.9542 0.035 Uiso 1 1 calc R A .
C14 C 0.2607(3) 0.15767(7) 0.4133(2) 0.0223(5) Uani 1 1 d . A .
C15 C 0.3226(3) 0.15798(8) 0.3301(2) 0.0251(6) Uani 1 1 d . . .
H15A H 0.4277 0.1536 0.3417 0.030 Uiso 1 1 calc R A .
C16 C 0.2291(3) 0.16468(9) 0.2303(2) 0.0283(6) Uani 1 1 d . A .
H16A H 0.2717 0.1646 0.1757 0.034 Uiso 1 1 calc R . .
C17 C 0.0721(4) 0.17141(9) 0.2123(2) 0.0297(6) Uani 1 1 d . . .
H17A H 0.0091 0.1755 0.1455 0.036 Uiso 1 1 calc R A .
C18 C 0.0106(3) 0.17204(9) 0.2929(2) 0.0300(6) Uani 1 1 d . A .
H18A H -0.0942 0.1771 0.2811 0.036 Uiso 1 1 calc R . .
C19 C 0.1040(3) 0.16518(8) 0.3934(2) 0.0268(6) Uani 1 1 d . . .
H19A H 0.0605 0.1657 0.4476 0.032 Uiso 1 1 calc R A .
C20 C 0.7944(3) 0.12504(8) 0.9104(2) 0.0238(6) Uani 1 1 d . . .
C21 C 0.8304(3) 0.08811(8) 0.9613(2) 0.0270(6) Uani 1 1 d . A .
C22 C 0.9848(3) 0.07947(9) 1.0131(2) 0.0311(6) Uani 1 1 d . . .
H22A H 1.0087 0.0552 1.0475 0.037 Uiso 1 1 calc R A .
C23 C 1.1021(4) 0.10571(10) 1.0146(2) 0.0346(7) Uani 1 1 d . A .
H23A H 1.2039 0.0992 1.0489 0.042 Uiso 1 1 calc R . .
C24 C 1.0672(4) 0.14197(9) 0.9645(2) 0.0328(7) Uani 1 1 d . . .
H24A H 1.1465 0.1597 0.9650 0.039 Uiso 1 1 calc R A .
C25 C 0.9140(3) 0.15267(9) 0.9127(2) 0.0280(6) Uani 1 1 d . A .
C27 C 0.7093(3) 0.05688(8) 0.9612(2) 0.0278(6) Uani 1 1 d . . .
H27A H 0.6078 0.0679 0.9248 0.033 Uiso 1 1 calc R A .
C28 C 0.7090(4) 0.04601(10) 1.0714(3) 0.0411(8) Uani 1 1 d . A .
H28A H 0.6999 0.0699 1.1082 0.062 Uiso 1 1 calc R . .
H28B H 0.8037 0.0326 1.1060 0.062 Uiso 1 1 calc R . .
H28C H 0.6234 0.0287 1.0686 0.062 Uiso 1 1 calc R . .
C29 C 0.7349(4) 0.01905(9) 0.9047(2) 0.0344(7) Uani 1 1 d . A .
H29A H 0.7318 0.0257 0.8353 0.052 Uiso 1 1 calc R . .
H29B H 0.6554 0.0000 0.9038 0.052 Uiso 1 1 calc R . .
H29C H 0.8338 0.0078 0.9395 0.052 Uiso 1 1 calc R . .
C30 C 0.8860(4) 0.19236(9) 0.8561(2) 0.0311(6) Uani 1 1 d . . .
H30A H 0.7744 0.1970 0.8326 0.037 Uiso 1 1 calc R A .
C31 C 0.9610(4) 0.22718(10) 0.9262(3) 0.0456(8) Uani 1 1 d . A .
H31A H 0.9227 0.2279 0.9851 0.068 Uiso 1 1 calc R . .
H31B H 0.9364 0.2518 0.8889 0.068 Uiso 1 1 calc R . .
H31C H 1.0709 0.2236 0.9484 0.068 Uiso 1 1 calc R . .
C32 C 0.9445(4) 0.19067(12) 0.7620(3) 0.0447(8) Uani 1 1 d . A .
H32A H 0.8908 0.1700 0.7165 0.067 Uiso 1 1 calc R . .
H32B H 1.0531 0.1850 0.7831 0.067 Uiso 1 1 calc R . .
H32C H 0.9264 0.2159 0.7270 0.067 Uiso 1 1 calc R . .
C33 C 0.4880(3) 0.09428(8) 0.4732(2) 0.0223(5) Uani 1 1 d . . .
C34 C 0.3855(3) 0.06595(8) 0.4124(2) 0.0243(6) Uani 1 1 d . A .
C35 C 0.4245(3) 0.04870(8) 0.3300(2) 0.0279(6) Uani 1 1 d . . .
H35A H 0.3579 0.0301 0.2890 0.033 Uiso 1 1 calc R A .
C36 C 0.5595(4) 0.05842(8) 0.3074(2) 0.0286(6) Uani 1 1 d . A .
H36A H 0.5803 0.0478 0.2496 0.034 Uiso 1 1 calc R . .
C37 C 0.6632(3) 0.08414(8) 0.3718(2) 0.0276(6) Uani 1 1 d . . .
H37A H 0.7560 0.0899 0.3582 0.033 Uiso 1 1 calc R A .
C38 C 0.6320(3) 0.10158(8) 0.4559(2) 0.0243(6) Uani 1 1 d . A .
C39 C 0.2353(3) 0.05324(8) 0.4317(2) 0.0255(6) Uani 1 1 d . . .
H39A H 0.2230 0.0681 0.4910 0.031 Uiso 1 1 calc R A .
C40 C 0.2392(4) 0.00828(8) 0.4562(2) 0.0313(6) Uani 1 1 d . A .
H40A H 0.3299 0.0023 0.5115 0.047 Uiso 1 1 calc R . .
H40B H 0.2408 -0.0067 0.3962 0.047 Uiso 1 1 calc R . .
H40C H 0.1491 0.0012 0.4761 0.047 Uiso 1 1 calc R . .
C41 C 0.0951(3) 0.06169(9) 0.3382(3) 0.0346(7) Uani 1 1 d . A .
H41A H 0.0940 0.0894 0.3202 0.052 Uiso 1 1 calc R . .
H41B H 0.0020 0.0553 0.3551 0.052 Uiso 1 1 calc R . .
H41C H 0.1018 0.0456 0.2811 0.052 Uiso 1 1 calc R . .
C42 C 0.7493(3) 0.13016(8) 0.5238(2) 0.0254(6) Uani 1 1 d . . .
H42A H 0.7182 0.1347 0.5863 0.031 Uiso 1 1 calc R A .
C43 C 0.7479(3) 0.17056(8) 0.4719(2) 0.0288(6) Uani 1 1 d . A .
H43A H 0.8258 0.1874 0.5152 0.043 Uiso 1 1 calc R . .
H43B H 0.6486 0.1828 0.4608 0.043 Uiso 1 1 calc R . .
H43C H 0.7685 0.1669 0.4070 0.043 Uiso 1 1 calc R . .
C44 C 0.9097(3) 0.11138(9) 0.5569(3) 0.0348(7) Uani 1 1 d . A .
H44A H 0.9069 0.0873 0.5948 0.052 Uiso 1 1 calc R . .
H44B H 0.9814 0.1298 0.5998 0.052 Uiso 1 1 calc R . .
H44C H 0.9416 0.1052 0.4971 0.052 Uiso 1 1 calc R . .
C45 C 0.3594(3) 0.03867(8) 0.7214(2) 0.0256(6) Uani 1 1 d . . .
H45A H 0.4247 0.0237 0.7789 0.031 Uiso 1 1 calc R A .
H45B H 0.3813 0.0304 0.6586 0.031 Uiso 1 1 calc R . .
C46 C 0.1913(3) 0.03290(9) 0.7134(2) 0.0302(6) Uani 1 1 d . A .
H46A H 0.1698 0.0055 0.7280 0.036 Uiso 1 1 calc R . .
H46B H 0.1257 0.0402 0.6457 0.036 Uiso 1 1 calc R . .
C47 C 0.1699(4) 0.06126(9) 0.7955(2) 0.0311(6) Uani 1 1 d . . .
H47A H 0.2055 0.0493 0.8634 0.037 Uiso 1 1 calc R A .
H47B H 0.0624 0.0688 0.7821 0.037 Uiso 1 1 calc R . .
C48 C 0.2688(3) 0.09713(9) 0.7867(2) 0.0298(6) Uani 1 1 d . A .
H48A H 0.2063 0.1179 0.7447 0.036 Uiso 1 1 calc R . .
H48B H 0.3203 0.1080 0.8541 0.036 Uiso 1 1 calc R . .
H1 H 0.652(6) 0.0805(16) 0.699(3) 0.044(17) Uiso 0.967(5) 1 d P A 1
Cl1 Cl 0.701(4) 0.0685(9) 0.703(2) 0.045(11) Uani 0.033(5) 1 d P A 2

loop_
_atom_site_aniso_label
_atom_site_aniso_U_11
_atom_site_aniso_U_22
_atom_site_aniso_U_33
_atom_site_aniso_U_23
_atom_site_aniso_U_13
_atom_site_aniso_U_12
Al1 0.0258(4) 0.0152(3) 0.0182(4) 0.0004(3) 0.0056(3) 0.0008(3)
O1 0.0331(10) 0.0156(9) 0.0274(10) -0.0005(8) 0.0101(8) -0.0027(7)
N1 0.0295(12) 0.0180(10) 0.0166(11) 0.0010(9) 0.0046(9) 0.0005(9)
N2 0.0264(11) 0.0173(10) 0.0216(12) 0.0018(9) 0.0040(9) 0.0001(8)
N3 0.0225(11) 0.0197(10) 0.0209(11) 0.0031(9) 0.0039(9) -0.0008(8)
C1 0.0303(14) 0.0186(11) 0.0223(14) -0.0010(11) 0.0074(11) -0.0023(10)
C2 0.0278(13) 0.0186(11) 0.0214(14) 0.0013(10) 0.0075(11) -0.0001(10)
C3 0.0334(15) 0.0210(12) 0.0251(14) -0.0019(11) 0.0093(12) 0.0011(11)
C4 0.0310(14) 0.0209(12) 0.0327(16) 0.0013(12) 0.0068(12) 0.0059(11)
C5 0.0311(14) 0.0217(12) 0.0256(15) 0.0014(11) 0.0050(12) 0.0028(11)
C6 0.0239(13) 0.0200(12) 0.0218(14) 0.0046(11) 0.0015(11) -0.0001(10)
C7 0.0233(12) 0.0198(12) 0.0217(14) 0.0036(10) 0.0039(11) -0.0011(10)
C8 0.0222(13) 0.0244(13) 0.0249(14) -0.0038(11) 0.0045(11) 0.0012(10)
C9 0.0283(14) 0.0283(13) 0.0302(16) -0.0009(12) 0.0104(12) 0.0032(11)
C10 0.0323(15) 0.0409(17) 0.0254(15) 0.0030(13) 0.0078(12) 0.0065(12)
C11 0.0331(16) 0.0468(18) 0.0221(15) -0.0094(13) 0.0049(13) 0.0088(13)
C12 0.0374(16) 0.0311(15) 0.0336(17) -0.0098(13) 0.0038(13) 0.0034(12)
C13 0.0368(15) 0.0233(13) 0.0272(15) -0.0026(12) 0.0074(12) -0.0005(11)
C14 0.0292(13) 0.0168(11) 0.0191(13) 0.0003(10) 0.0044(11) 0.0002(10)
C15 0.0293(14) 0.0204(12) 0.0237(14) 0.0030(11) 0.0046(11) 0.0008(10)
C16 0.0339(15) 0.0291(14) 0.0213(14) 0.0046(12) 0.0071(12) 0.0006(11)
C17 0.0352(15) 0.0281(14) 0.0217(14) 0.0032(12) 0.0019(12) 0.0012(11)
C18 0.0257(14) 0.0288(14) 0.0312(16) 0.0029(12) 0.0014(12) 0.0024(11)
C19 0.0300(14) 0.0256(13) 0.0247(14) -0.0004(11) 0.0077(12) 0.0024(11)
C20 0.0302(14) 0.0220(12) 0.0181(13) -0.0042(11) 0.0055(11) 0.0003(10)
C21 0.0355(15) 0.0254(13) 0.0200(14) -0.0051(11) 0.0078(12) 0.0026(11)
C22 0.0365(16) 0.0274(14) 0.0280(15) -0.0004(12) 0.0068(13) 0.0085(12)
C23 0.0302(15) 0.0368(16) 0.0314(17) -0.0086(13) 0.0003(13) 0.0064(12)
C24 0.0325(15) 0.0346(15) 0.0298(16) -0.0119(13) 0.0067(13) -0.0048(12)
C25 0.0325(15) 0.0266(14) 0.0240(14) -0.0058(12) 0.0070(12) 0.0009(11)
C27 0.0364(15) 0.0211(12) 0.0256(15) 0.0037(11) 0.0086(12) 0.0034(11)
C28 0.058(2) 0.0308(15) 0.0362(18) 0.0069(14) 0.0174(16) 0.0022(14)
C29 0.0405(17) 0.0244(14) 0.0346(17) -0.0012(13) 0.0053(14) 0.0009(12)
C30 0.0319(15) 0.0295(14) 0.0298(16) -0.0010(13) 0.0057(13) -0.0069(11)
C31 0.057(2) 0.0283(15) 0.045(2) -0.0038(15) 0.0045(17) -0.0087(15)
C32 0.048(2) 0.052(2) 0.0329(18) 0.0047(16) 0.0101(16) -0.0090(16)
C33 0.0259(13) 0.0205(12) 0.0195(13) 0.0037(10) 0.0048(10) 0.0031(10)
C34 0.0294(14) 0.0183(12) 0.0231(14) 0.0040(11) 0.0046(11) 0.0022(10)
C35 0.0365(15) 0.0200(12) 0.0256(15) -0.0006(11) 0.0064(12) -0.0007(11)
C36 0.0429(16) 0.0245(13) 0.0215(14) -0.0004(11) 0.0140(12) 0.0047(12)
C37 0.0312(14) 0.0266(13) 0.0277(15) 0.0057(12) 0.0129(12) 0.0032(11)
C38 0.0263(13) 0.0207(12) 0.0242(14) 0.0038(11) 0.0047(11) 0.0044(10)
C39 0.0317(14) 0.0213(12) 0.0227(14) -0.0042(11) 0.0064(12) -0.0034(10)
C40 0.0419(16) 0.0253(14) 0.0275(15) -0.0027(12) 0.0115(13) -0.0078(12)
C41 0.0296(15) 0.0307(15) 0.0390(18) -0.0041(13) 0.0030(13) -0.0015(12)
C42 0.0264(13) 0.0265(13) 0.0243(14) 0.0017(11) 0.0088(11) 0.0001(11)
C43 0.0302(14) 0.0247(13) 0.0309(16) -0.0015(12) 0.0077(12) -0.0001(11)
C44 0.0290(15) 0.0332(15) 0.0398(18) 0.0052(14) 0.0060(13) 0.0022(12)
C45 0.0322(14) 0.0140(11) 0.0289(15) 0.0007(11) 0.0063(12) -0.0014(10)
C46 0.0305(15) 0.0256(13) 0.0325(16) 0.0003(12) 0.0062(12) -0.0058(11)
C47 0.0352(16) 0.0307(14) 0.0290(15) 0.0039(12) 0.0117(13) -0.0060(12)
C48 0.0331(15) 0.0262(14) 0.0318(16) -0.0008(12) 0.0119(13) -0.0024(11)
Cl1 0.06(2) 0.038(15) 0.047(17) -0.004(12) 0.038(14) 0.006(13)

loop_
_atom_type_symbol
_atom_type_description
_atom_type_scat_dispersion_real
_atom_type_scat_dispersion_imag
_atom_type_scat_source
C C 0.0181 0.0091 'International Tables Vol C Tables 4.2.6.8 and 6.1.1.4'
H H 0.0000 0.0000 'International Tables Vol C Tables 4.2.6.8 and 6.1.1.4'
Al Al 0.2130 0.2455 'International Tables Vol C Tables 4.2.6.8 and 6.1.1.4'
N N 0.0311 0.0180 'International Tables Vol C Tables 4.2.6.8 and 6.1.1.4'
O O 0.0492 0.0322 'International Tables Vol C Tables 4.2.6.8 and 6.1.1.4'
Cl Cl 0.3639 0.7018 'International Tables Vol C Tables 4.2.6.8 and 6.1.1.4'

loop_
_geom_angle_atom_site_label_1
_geom_angle_atom_site_label_2
_geom_angle_atom_site_label_3
_geom_angle
N2 Al1 O1 96.29(9)
N2 Al1 N1 81.72(10)
O1 Al1 N1 99.20(9)
N2 Al1 Cl1 162.3(7)
O1 Al1 Cl1 100.4(8)
N1 Al1 Cl1 101.2(9)
N2 Al1 N3 77.84(10)
O1 Al1 N3 97.21(9)
N1 Al1 N3 155.00(9)
Cl1 Al1 N3 94.2(9)
N2 Al1 H1 161.6(16)
O1 Al1 H1 99.8(17)
N1 Al1 H1 104.3(17)
Cl1 Al1 H1 3(2)
N3 Al1 H1 91.3(17)
C45 O1 C48 109.7(2)
C45 O1 Al1 126.49(16)
C48 O1 Al1 123.62(16)
C1 N1 C20 118.5(2)
C1 N1 Al1 113.66(18)
C20 N1 Al1 124.31(17)
C6 N2 C2 121.7(2)
C6 N2 Al1 121.13(18)
C2 N2 Al1 117.04(18)
C7 N3 C33 118.3(2)
C7 N3 Al1 114.15(18)
C33 N3 Al1 127.22(17)
C2 C1 N1 113.0(2)
C2 C1 C8 123.6(2)
N1 C1 C8 122.8(2)
N2 C2 C1 113.1(2)
N2 C2 C3 118.1(2)
C1 C2 C3 128.8(3)
C4 C3 C2 120.0(3)
C4 C3 H3A 120.0
C2 C3 H3A 120.0
C3 C4 C5 120.9(3)
C3 C4 H4A 119.5
C5 C4 H4A 119.5
C6 C5 C4 118.7(3)
C6 C5 H5A 120.6
C4 C5 H5A 120.6
N2 C6 C5 120.2(3)
N2 C6 C7 113.0(2)
C5 C6 C7 126.7(3)
N3 C7 C6 113.2(2)
N3 C7 C14 125.9(2)
C6 C7 C14 120.9(2)
C9 C8 C13 117.4(3)
C9 C8 C1 120.3(2)
C13 C8 C1 122.2(3)
C10 C9 C8 121.7(3)
C10 C9 H9A 119.2
C8 C9 H9A 119.2
C9 C10 C11 119.8(3)
C9 C10 H10A 120.1
C11 C10 H10A 120.1
C12 C11 C10 119.6(3)
C12 C11 H11A 120.2
C10 C11 H11A 120.2
C11 C12 C13 120.4(3)
C11 C12 H12A 119.8
C13 C12 H12A 119.8
C12 C13 C8 121.1(3)
C12 C13 H13A 119.4
C8 C13 H13A 119.4
C19 C14 C15 117.9(3)
C19 C14 C7 119.0(2)
C15 C14 C7 123.0(2)
C16 C15 C14 120.9(3)
C16 C15 H15A 119.5
C14 C15 H15A 119.5
C17 C16 C15 120.0(3)
C17 C16 H16A 120.0
C15 C16 H16A 120.0
C18 C17 C16 119.7(3)
C18 C17 H17A 120.1
C16 C17 H17A 120.1
C17 C18 C19 120.5(3)
C17 C18 H18A 119.8
C19 C18 H18A 119.8
C14 C19 C18 120.9(3)
C14 C19 H19A 119.5
C18 C19 H19A 119.5
C21 C20 C25 119.7(3)
C21 C20 N1 120.4(2)
C25 C20 N1 119.8(2)
C22 C21 C20 118.9(3)
C22 C21 C27 118.3(3)
C20 C21 C27 122.8(3)
C23 C22 C21 122.0(3)
C23 C22 H22A 119.0
C21 C22 H22A 119.0
C22 C23 C24 119.3(3)
C22 C23 H23A 120.4
C24 C23 H23A 120.4
C23 C24 C25 121.4(3)
C23 C24 H24A 119.3
C25 C24 H24A 119.3
C24 C25 C20 118.8(3)
C24 C25 C30 118.1(3)
C20 C25 C30 123.0(3)
C21 C27 C29 110.8(2)
C21 C27 C28 111.6(3)
C29 C27 C28 109.5(2)
C21 C27 H27A 108.3
C29 C27 H27A 108.3
C28 C27 H27A 108.3
C27 C28 H28A 109.5
C27 C28 H28B 109.5
H28A C28 H28B 109.5
C27 C28 H28C 109.5
H28A C28 H28C 109.5
H28B C28 H28C 109.5
C27 C29 H29A 109.5
C27 C29 H29B 109.5
H29A C29 H29B 109.5
C27 C29 H29C 109.5
H29A C29 H29C 109.5
H29B C29 H29C 109.5
C25 C30 C32 110.2(3)
C25 C30 C31 111.9(3)
C32 C30 C31 110.5(3)
C25 C30 H30A 108.0
C32 C30 H30A 108.0
C31 C30 H30A 108.0
C30 C31 H31A 109.5
C30 C31 H31B 109.5
H31A C31 H31B 109.5
C30 C31 H31C 109.5
H31A C31 H31C 109.5
H31B C31 H31C 109.5
C30 C32 H32A 109.5
C30 C32 H32B 109.5
H32A C32 H32B 109.5
C30 C32 H32C 109.5
H32A C32 H32C 109.5
H32B C32 H32C 109.5
C38 C33 C34 120.0(2)
C38 C33 N3 117.1(2)
C34 C33 N3 122.8(2)
C35 C34 C33 118.1(3)
C35 C34 C39 118.1(3)
C33 C34 C39 123.8(2)
C36 C35 C34 121.8(3)
C36 C35 H35A 119.1
C34 C35 H35A 119.1
C37 C36 C35 119.3(3)
C37 C36 H36A 120.4
C35 C36 H36A 120.4
C36 C37 C38 121.4(3)
C36 C37 H37A 119.3
C38 C37 H37A 119.3
C37 C38 C33 119.0(3)
C37 C38 C42 119.3(3)
C33 C38 C42 121.6(2)
C34 C39 C41 111.8(2)
C34 C39 C40 110.3(2)
C41 C39 C40 108.6(2)
C34 C39 H39A 108.7
C41 C39 H39A 108.7
C40 C39 H39A 108.7
C39 C40 H40A 109.5
C39 C40 H40B 109.5
H40A C40 H40B 109.5
C39 C40 H40C 109.5
H40A C40 H40C 109.5
H40B C40 H40C 109.5
C39 C41 H41A 109.5
C39 C41 H41B 109.5
H41A C41 H41B 109.5
C39 C41 H41C 109.5
H41A C41 H41C 109.5
H41B C41 H41C 109.5
C43 C42 C38 111.5(2)
C43 C42 C44 112.4(2)
C38 C42 C44 110.9(2)
C43 C42 H42A 107.2
C38 C42 H42A 107.2
C44 C42 H42A 107.2
C42 C43 H43A 109.5
C42 C43 H43B 109.5
H43A C43 H43B 109.5
C42 C43 H43C 109.5
H43A C43 H43C 109.5
H43B C43 H43C 109.5
C42 C44 H44A 109.5
C42 C44 H44B 109.5
H44A C44 H44B 109.5
C42 C44 H44C 109.5
H44A C44 H44C 109.5
H44B C44 H44C 109.5
O1 C45 C46 103.3(2)
O1 C45 H45A 111.1
C46 C45 H45A 111.1
O1 C45 H45B 111.1
C46 C45 H45B 111.1
H45A C45 H45B 109.1
C45 C46 C47 102.0(2)
C45 C46 H46A 111.4
C47 C46 H46A 111.4
C45 C46 H46B 111.4
C47 C46 H46B 111.4
H46A C46 H46B 109.2
C46 C47 C48 103.4(2)
C46 C47 H47A 111.1
C48 C47 H47A 111.1
C46 C47 H47B 111.1
C48 C47 H47B 111.1
H47A C47 H47B 109.1
O1 C48 C47 104.8(2)
O1 C48 H48A 110.8
C47 C48 H48A 110.8
O1 C48 H48B 110.8
C47 C48 H48B 110.8
H48A C48 H48B 108.9
Al1 Cl1 H1 8(6)

loop_
_geom_bond_atom_site_label_1
_geom_bond_atom_site_label_2
_geom_bond_distance
Al1 N2 1.861(2)
Al1 O1 1.938(2)
Al1 N1 1.943(2)
Al1 Cl1 2.09(3)
Al1 N3 2.106(2)
Al1 H1 1.51(6)
O1 C45 1.453(3)
O1 C48 1.470(3)
N1 C1 1.406(3)
N1 C20 1.439(4)
N2 C6 1.378(3)
N2 C2 1.391(3)
N3 C7 1.337(3)
N3 C33 1.439(3)
C1 C2 1.394(4)
C1 C8 1.471(4)
C2 C3 1.416(4)
C3 C4 1.372(4)
C3 H3A 0.9300
C4 C5 1.411(4)
C4 H4A 0.9300
C5 C6 1.386(4)
C5 H5A 0.9300
C6 C7 1.435(4)
C7 C14 1.488(4)
C8 C9 1.389(4)
C8 C13 1.403(4)
C9 C10 1.385(4)
C9 H9A 0.9300
C10 C11 1.396(4)
C10 H10A 0.9300
C11 C12 1.370(5)
C11 H11A 0.9300
C12 C13 1.390(4)
C12 H12A 0.9300
C13 H13A 0.9300
C14 C19 1.388(4)
C14 C15 1.398(4)
C15 C16 1.392(4)
C15 H15A 0.9300
C16 C17 1.389(4)
C16 H16A 0.9300
C17 C18 1.365(4)
C17 H17A 0.9300
C18 C19 1.400(4)
C18 H18A 0.9300
C19 H19A 0.9300
C20 C21 1.407(4)
C20 C25 1.418(4)
C21 C22 1.401(4)
C21 C27 1.515(4)
C22 C23 1.374(4)
C22 H22A 0.9300
C23 C24 1.382(4)
C23 H23A 0.9300
C24 C25 1.407(4)
C24 H24A 0.9300
C25 C30 1.519(4)
C27 C29 1.533(4)
C27 C28 1.539(4)
C27 H27A 0.9800
C28 H28A 0.9600
C28 H28B 0.9600
C28 H28C 0.9600
C29 H29A 0.9600
C29 H29B 0.9600
C29 H29C 0.9600
C30 C32 1.519(4)
C30 C31 1.532(4)
C30 H30A 0.9800
C31 H31A 0.9600
C31 H31B 0.9600
C31 H31C 0.9600
C32 H32A 0.9600
C32 H32B 0.9600
C32 H32C 0.9600
C33 C38 1.412(4)
C33 C34 1.413(4)
C34 C35 1.392(4)
C34 C39 1.518(4)
C35 C36 1.383(4)
C35 H35A 0.9300
C36 C37 1.382(4)
C36 H36A 0.9300
C37 C38 1.383(4)
C37 H37A 0.9300
C38 C42 1.524(4)
C39 C41 1.539(4)
C39 C40 1.539(4)
C39 H39A 0.9800
C40 H40A 0.9600
C40 H40B 0.9600
C40 H40C 0.9600
C41 H41A 0.9600
C41 H41B 0.9600
C41 H41C 0.9600
C42 C43 1.523(4)
C42 C44 1.526(4)
C42 H42A 0.9800
C43 H43A 0.9600
C43 H43B 0.9600
C43 H43C 0.9600
C44 H44A 0.9600
C44 H44B 0.9600
C44 H44C 0.9600
C45 C46 1.507(4)
C45 H45A 0.9700
C45 H45B 0.9700
C46 C47 1.519(4)
C46 H46A 0.9700
C46 H46B 0.9700
C47 C48 1.523(4)
C47 H47A 0.9700
C47 H47B 0.9700
C48 H48A 0.9700
C48 H48B 0.9700
Cl1 H1 0.59(5)

loop_
_geom_torsion_atom_site_label_1
_geom_torsion_atom_site_label_2
_geom_torsion_atom_site_label_3
_geom_torsion_atom_site_label_4
_geom_torsion
N2 Al1 O1 C45 157.2(2)
N1 Al1 O1 C45 -120.2(2)
Cl1 Al1 O1 C45 -16.9(9)
N3 Al1 O1 C45 78.8(2)
N2 Al1 O1 C48 -28.7(2)
N1 Al1 O1 C48 53.9(2)
Cl1 Al1 O1 C48 157.2(9)
N3 Al1 O1 C48 -107.1(2)
N2 Al1 N1 C1 10.18(18)
O1 Al1 N1 C1 -84.90(18)
Cl1 Al1 N1 C1 172.5(8)
N3 Al1 N1 C1 45.5(3)
N2 Al1 N1 C20 -148.2(2)
O1 Al1 N1 C20 116.7(2)
Cl1 Al1 N1 C20 14.1(8)
N3 Al1 N1 C20 -112.9(3)
O1 Al1 N2 C6 -88.0(2)
N1 Al1 N2 C6 173.5(2)
Cl1 Al1 N2 C6 73(3)
N3 Al1 N2 C6 8.0(2)
O1 Al1 N2 C2 87.67(19)
N1 Al1 N2 C2 -10.75(19)
Cl1 Al1 N2 C2 -112(3)
N3 Al1 N2 C2 -176.3(2)
N2 Al1 N3 C7 -6.73(18)
O1 Al1 N3 C7 88.19(19)
N1 Al1 N3 C7 -42.6(3)
Cl1 Al1 N3 C7 -170.7(8)
N2 Al1 N3 C33 167.0(2)
O1 Al1 N3 C33 -98.1(2)
N1 Al1 N3 C33 131.1(3)
Cl1 Al1 N3 C33 2.9(8)
C20 N1 C1 C2 151.8(2)
Al1 N1 C1 C2 -8.0(3)
C20 N1 C1 C8 -36.9(4)
Al1 N1 C1 C8 163.4(2)
C6 N2 C2 C1 -175.1(2)
Al1 N2 C2 C1 9.2(3)
C6 N2 C2 C3 5.0(4)
Al1 N2 C2 C3 -170.64(19)
N1 C1 C2 N2 -0.4(3)
C8 C1 C2 N2 -171.7(2)
N1 C1 C2 C3 179.4(3)
C8 C1 C2 C3 8.1(4)
N2 C2 C3 C4 -6.0(4)
C1 C2 C3 C4 174.2(3)
C2 C3 C4 C5 1.4(4)
C3 C4 C5 C6 4.4(4)
C2 N2 C6 C5 0.7(4)
Al1 N2 C6 C5 176.2(2)
C2 N2 C6 C7 176.5(2)
Al1 N2 C6 C7 -8.0(3)
C4 C5 C6 N2 -5.4(4)
C4 C5 C6 C7 179.4(3)
C33 N3 C7 C6 -169.8(2)
Al1 N3 C7 C6 4.5(3)
C33 N3 C7 C14 11.2(4)
Al1 N3 C7 C14 -174.5(2)
N2 C6 C7 N3 1.5(3)
C5 C6 C7 N3 176.9(3)
N2 C6 C7 C14 -179.5(2)
C5 C6 C7 C14 -4.1(4)
C2 C1 C8 C9 126.3(3)
N1 C1 C8 C9 -44.2(4)
C2 C1 C8 C13 -49.9(4)
N1 C1 C8 C13 139.6(3)
C13 C8 C9 C10 2.0(4)
C1 C8 C9 C10 -174.3(3)
C8 C9 C10 C11 0.2(4)
C9 C10 C11 C12 -2.0(5)
C10 C11 C12 C13 1.5(5)
C11 C12 C13 C8 0.7(5)
C9 C8 C13 C12 -2.5(4)
C1 C8 C13 C12 173.8(3)
N3 C7 C14 C19 129.4(3)
C6 C7 C14 C19 -49.4(3)
N3 C7 C14 C15 -49.4(4)
C6 C7 C14 C15 131.7(3)
C19 C14 C15 C16 -1.5(4)
C7 C14 C15 C16 177.4(2)
C14 C15 C16 C17 0.4(4)
C15 C16 C17 C18 1.0(4)
C16 C17 C18 C19 -1.3(4)
C15 C14 C19 C18 1.3(4)
C7 C14 C19 C18 -177.7(2)
C17 C18 C19 C14 0.1(4)
C1 N1 C20 C21 124.3(3)
Al1 N1 C20 C21 -78.3(3)
C1 N1 C20 C25 -60.4(3)
Al1 N1 C20 C25 97.0(3)
C25 C20 C21 C22 -0.2(4)
N1 C20 C21 C22 175.1(2)
C25 C20 C21 C27 -179.3(2)
N1 C20 C21 C27 -4.0(4)
C20 C21 C22 C23 -0.8(4)
C27 C21 C22 C23 178.3(3)
C21 C22 C23 C24 0.7(5)
C22 C23 C24 C25 0.5(5)
C23 C24 C25 C20 -1.5(4)
C23 C24 C25 C30 -177.7(3)
C21 C20 C25 C24 1.3(4)
N1 C20 C25 C24 -174.0(2)
C21 C20 C25 C30 177.3(3)
N1 C20 C25 C30 2.0(4)
C22 C21 C27 C29 -63.9(3)
C20 C21 C27 C29 115.2(3)
C22 C21 C27 C28 58.5(3)
C20 C21 C27 C28 -122.5(3)
C24 C25 C30 C32 69.9(3)
C20 C25 C30 C32 -106.2(3)
C24 C25 C30 C31 -53.5(4)
C20 C25 C30 C31 130.5(3)
C7 N3 C33 C38 100.7(3)
Al1 N3 C33 C38 -72.7(3)
C7 N3 C33 C34 -76.5(3)
Al1 N3 C33 C34 110.1(3)
C38 C33 C34 C35 -6.0(4)
N3 C33 C34 C35 171.1(2)
C38 C33 C34 C39 174.0(2)
N3 C33 C34 C39 -8.9(4)
C33 C34 C35 C36 0.4(4)
C39 C34 C35 C36 -179.6(3)
C34 C35 C36 C37 3.9(4)
C35 C36 C37 C38 -2.6(4)
C36 C37 C38 C33 -3.0(4)
C36 C37 C38 C42 -179.2(2)
C34 C33 C38 C37 7.3(4)
N3 C33 C38 C37 -170.0(2)
C34 C33 C38 C42 -176.5(2)
N3 C33 C38 C42 6.2(4)
C35 C34 C39 C41 -59.1(3)
C33 C34 C39 C41 121.0(3)
C35 C34 C39 C40 61.8(3)
C33 C34 C39 C40 -118.1(3)
C37 C38 C42 C43 74.9(3)
C33 C38 C42 C43 -101.2(3)
C37 C38 C42 C44 -51.2(3)
C33 C38 C42 C44 132.6(3)
C48 O1 C45 C46 26.5(3)
Al1 O1 C45 C46 -158.71(18)
O1 C45 C46 C47 -39.6(3)
C45 C46 C47 C48 38.2(3)
C45 O1 C48 C47 -2.4(3)
Al1 O1 C48 C47 -177.34(17)
C46 C47 C48 O1 -22.5(3)
